data_7022321
loop_
_publ_author_name
'Song, Kuifeng'
'Yang, Wenhong'
'Li, Baixiang'
'Liu, Qingbin'
'Redshaw, Carl'
'Li, Yuesheng'
'Sun, Wen-Hua'

_publ_section_title
;
 Nickel(II) complexes bearing 4,5-bis(arylimino)pyrenylidenes: synthesis,
 characterization, and ethylene polymerization behaviour.
;
_journal_issue 25
_journal_name_full 'Dalton transactions (Cambridge, England : 2003)'
_journal_page_first 9166
_journal_page_last 9175
_journal_paper_doi 10.1039/c2dt32343e
_journal_volume 42
_journal_year 2013
_chemical_formula_sum 'C32 H27 Br2 N2 Ni'
_chemical_formula_weight 658.05
_chemical_name_systematic
;
?
;
_space_group_IT_number 2
_symmetry_cell_setting triclinic
_symmetry_space_group_name_Hall '-P 1'
_symmetry_space_group_name_H-M 'P -1'
_atom_sites_solution_hydrogens geom
_atom_sites_solution_primary direct
_atom_sites_solution_secondary difmap
_audit_creation_method SHELXL-97
_cell_angle_alpha 106.33(3)
_cell_angle_beta 98.48(3)
_cell_angle_gamma 96.40(3)
_cell_formula_units_Z 4
_cell_length_a 11.613(2)
_cell_length_b 15.244(3)
_cell_length_c 18.470(4)
_cell_measurement_reflns_used 436
_cell_measurement_temperature 173(2)
_cell_measurement_theta_max 27.46
_cell_measurement_theta_min 1.17
_cell_volume 3063.0(12)
_computing_cell_refinement 'CrystalClear (Rigaku Inc., 2007)'
_computing_data_collection 'CrystalClear (Rigaku Inc., 2007)'
_computing_data_reduction 'CrystalClear (Rigaku Inc., 2007)'
_computing_molecular_graphics 'XP in Siemens SHELXTL (Sheldrick, 1994)'
_computing_publication_material 'SHELX97 (Sheldrick, 1997)'
_computing_structure_refinement 'SHELXL-97 (Sheldrick, 1997)'
_computing_structure_solution 'SHELXS-97 (Sheldrick, 1990)'
_diffrn_ambient_temperature 173(2)
_diffrn_measured_fraction_theta_full 0.980
_diffrn_measured_fraction_theta_max 0.980
_diffrn_measurement_device_type 'Saturn724+ CCD'
_diffrn_measurement_method '\w scans at fixed \c = 45\%'
_diffrn_radiation_monochromator graphite
_diffrn_radiation_source 'fine-focus sealed tube'
_diffrn_radiation_type MoK\a
_diffrn_radiation_wavelength 0.71073
_diffrn_reflns_av_R_equivalents 0.0787
_diffrn_reflns_av_sigmaI/netI 0.1023
_diffrn_reflns_limit_h_max 14
_diffrn_reflns_limit_h_min -15
_diffrn_reflns_limit_k_max 19
_diffrn_reflns_limit_k_min -19
_diffrn_reflns_limit_l_max 23
_diffrn_reflns_limit_l_min -18
_diffrn_reflns_number 29319
_diffrn_reflns_theta_full 27.46
_diffrn_reflns_theta_max 27.46
_diffrn_reflns_theta_min 1.17
_exptl_absorpt_coefficient_mu 3.262
_exptl_absorpt_correction_T_max 1.0000
_exptl_absorpt_correction_T_min 0.3457
_exptl_absorpt_correction_type empirical
_exptl_absorpt_process_details 'SADABS (Sheldrick, 1996)'
_exptl_crystal_colour brown
_exptl_crystal_density_diffrn 1.368
_exptl_crystal_density_method 'not measured'
_exptl_crystal_description block
_exptl_crystal_F_000 1216
_exptl_crystal_size_max 0.2500
_exptl_crystal_size_mid 0.2300
_exptl_crystal_size_min 0.2100
_platon_squeeze_details ' ?'
_refine_diff_density_max 0.760
_refine_diff_density_min -1.022
_refine_diff_density_rms 0.138
_refine_ls_extinction_method none
_refine_ls_goodness_of_fit_ref 1.075
_refine_ls_hydrogen_treatment constr
_refine_ls_matrix_type full
_refine_ls_number_parameters 667
_refine_ls_number_reflns 13734
_refine_ls_number_restraints 0
_refine_ls_restrained_S_all 1.075
_refine_ls_R_factor_all 0.1115
_refine_ls_R_factor_gt 0.0831
_refine_ls_shift/su_max 0.030
_refine_ls_shift/su_mean 0.006
_refine_ls_structure_factor_coef Fsqd
_refine_ls_weighting_details 'calc w=1/[\s^2^(Fo^2^)+(0.0708P)^2^+8.1465P] where P=(Fo^2^+2Fc^2^)/3'
_refine_ls_weighting_scheme calc
_refine_ls_wR_factor_gt 0.1903
_refine_ls_wR_factor_ref 0.2112
_reflns_number_gt 9734
_reflns_number_total 13734
_reflns_threshold_expression >2sigma(I)
_cod_data_source_file c2dt32343e.txt
_cod_data_source_block C1
_cod_depositor_comments
;
The following automatic conversions were performed:

'_symmetry_cell_setting' value 'Triclinic' changed to 'triclinic'
according to /home/saulius/struct/CIF-dictionaries/cif_core.dic
dictionary named 'cif_core.dic' version 2.4.2 from 2011-04-26.

Automatic conversion script
Id: cif_fix_values 1891 2012-01-12 08:04:46Z andrius 
;
_cod_original_cell_volume 3063.0(10)
_cod_original_sg_symbol_H-M P-1
_cod_database_code 7022321

loop_
_symmetry_equiv_pos_as_xyz
'x, y, z'
'-x, -y, -z'

loop_
_atom_site_label
_atom_site_type_symbol
_atom_site_fract_x
_atom_site_fract_y
_atom_site_fract_z
_atom_site_U_iso_or_equiv
_atom_site_adp_type
_atom_site_occupancy
_atom_site_symmetry_multiplicity
_atom_site_calc_flag
_atom_site_refinement_flags
Br3 Br 0.32941(7) 0.32936(5) 0.38448(4) 0.0469(2) Uani 1 1 d .
Br4 Br 0.12755(7) 0.08882(5) 0.24929(5) 0.0479(2) Uani 1 1 d .
Ni2 Ni 0.19506(8) 0.24746(6) 0.27172(5) 0.0344(2) Uani 1 1 d .
N4 N 0.2271(4) 0.2663(4) 0.1740(3) 0.0294(11) Uani 1 1 d .
N3 N 0.0546(4) 0.3037(4) 0.2436(3) 0.0283(11) Uani 1 1 d .
C46 C -0.1337(6) 0.4000(5) 0.1846(4) 0.0352(14) Uani 1 1 d .
H46A H -0.1303 0.4006 0.2365 0.042 Uiso 1 1 calc R
C47 C -0.0379(6) 0.2979(5) 0.2860(4) 0.0362(15) Uani 1 1 d .
C48 C 0.3192(5) 0.2204(4) 0.1415(4) 0.0306(13) Uani 1 1 d .
C49 C 0.1544(6) 0.3581(4) -0.0736(4) 0.0364(15) Uani 1 1 d .
H49A H 0.1518 0.3629 -0.1240 0.044 Uiso 1 1 calc R
C50 C -0.0493(6) 0.3947(4) -0.0771(4) 0.0353(15) Uani 1 1 d .
H50A H -0.0520 0.4010 -0.1270 0.042 Uiso 1 1 calc R
C51 C 0.0541(6) 0.3680(5) -0.0405(4) 0.0365(15) Uani 1 1 d .
C52 C -0.1415(6) 0.4033(4) 0.0330(4) 0.0328(14) Uani 1 1 d .
C53 C 0.0530(6) 0.3327(4) 0.1835(4) 0.0314(13) Uani 1 1 d .
C54 C 0.0575(6) 0.3558(4) 0.0345(3) 0.0316(14) Uani 1 1 d .
C55 C 0.1563(6) 0.3105(4) 0.1425(3) 0.0305(13) Uani 1 1 d .
C56 C -0.0414(6) 0.3758(4) 0.0714(4) 0.0313(13) Uani 1 1 d .
C57 C 0.2827(6) 0.1336(5) 0.0861(4) 0.0384(15) Uani 1 1 d .
C58 C -0.0426(6) 0.3708(5) 0.1472(4) 0.0334(14) Uani 1 1 d .
C59 C 0.2569(7) 0.3417(5) -0.0353(4) 0.0433(17) Uani 1 1 d .
H59A H 0.3251 0.3392 -0.0580 0.052 Uiso 1 1 calc R
C60 C -0.1410(6) 0.4109(5) -0.0421(4) 0.0372(15) Uani 1 1 d .
H60A H -0.2077 0.4280 -0.0680 0.045 Uiso 1 1 calc R
C61 C 0.2610(6) 0.3288(5) 0.0364(4) 0.0346(14) Uani 1 1 d .
H61A H 0.3318 0.3167 0.0621 0.041 Uiso 1 1 calc R
C62 C 0.4375(6) 0.2607(5) 0.1707(4) 0.0362(15) Uani 1 1 d .
C63 C -0.2314(6) 0.4288(5) 0.1468(4) 0.0402(16) Uani 1 1 d .
H63A H -0.2936 0.4481 0.1725 0.048 Uiso 1 1 calc R
C64 C 0.5227(7) 0.2080(6) 0.1432(5) 0.052(2) Uani 1 1 d .
H64A H 0.6040 0.2333 0.1604 0.063 Uiso 1 1 calc R
C65 C -0.1342(6) 0.2242(5) 0.2554(4) 0.0389(16) Uani 1 1 d .
C66 C 0.1601(6) 0.3334(4) 0.0716(4) 0.0333(14) Uani 1 1 d .
C67 C -0.1520(7) 0.1595(5) 0.1742(5) 0.0496(19) Uani 1 1 d .
H67A H -0.2230 0.1135 0.1643 0.074 Uiso 1 1 calc R
H67B H -0.0834 0.1279 0.1681 0.074 Uiso 1 1 calc R
H67C H -0.1609 0.1953 0.1378 0.074 Uiso 1 1 calc R
C68 C -0.0234(6) 0.3599(5) 0.3606(4) 0.0379(15) Uani 1 1 d .
C69 C 0.0700(8) 0.4432(6) 0.3893(5) 0.057(2) Uani 1 1 d .
H69A H 0.0655 0.4772 0.4422 0.086 Uiso 1 1 calc R
H69B H 0.0585 0.4832 0.3566 0.086 Uiso 1 1 calc R
H69C H 0.1476 0.4239 0.3882 0.086 Uiso 1 1 calc R
C70 C -0.2334(6) 0.4279(5) 0.0714(4) 0.0392(16) Uani 1 1 d .
H70A H -0.2997 0.4447 0.0448 0.047 Uiso 1 1 calc R
C71 C -0.2014(7) 0.2731(6) 0.3758(5) 0.052(2) Uani 1 1 d .
H71A H -0.2563 0.2637 0.4073 0.062 Uiso 1 1 calc R
C72 C -0.2162(6) 0.2137(6) 0.3012(5) 0.0489(19) Uani 1 1 d .
H72A H -0.2827 0.1659 0.2815 0.059 Uiso 1 1 calc R
C73 C 0.4905(9) 0.1210(7) 0.0920(6) 0.065(3) Uani 1 1 d .
H73A H 0.5502 0.0857 0.0770 0.079 Uiso 1 1 calc R
C74 C -0.1072(8) 0.3460(6) 0.4047(5) 0.052(2) Uani 1 1 d .
H74A H -0.1000 0.3867 0.4552 0.062 Uiso 1 1 calc R
C75 C 0.4721(7) 0.3570(6) 0.2250(5) 0.051(2) Uani 1 1 d .
H75A H 0.4011 0.3823 0.2376 0.077 Uiso 1 1 calc R
H75B H 0.5155 0.3961 0.2007 0.077 Uiso 1 1 calc R
H75C H 0.5224 0.3557 0.2720 0.077 Uiso 1 1 calc R
C76 C 0.1546(7) 0.0932(6) 0.0518(4) 0.051(2) Uani 1 1 d .
H76A H 0.1042 0.1365 0.0748 0.077 Uiso 1 1 calc R
H76B H 0.1354 0.0343 0.0623 0.077 Uiso 1 1 calc R
H76C H 0.1414 0.0827 -0.0038 0.077 Uiso 1 1 calc R
Br1 Br 0.52072(7) 0.44234(6) 0.88188(4) 0.0468(2) Uani 1 1 d .
Br2 Br 0.77910(7) 0.43391(5) 0.75635(4) 0.0448(2) Uani 1 1 d .
Ni1 Ni 0.60596(8) 0.35947(6) 0.78107(5) 0.0363(2) Uani 1 1 d .
N1 N 0.6084(5) 0.2260(4) 0.7707(3) 0.0380(13) Uani 1 1 d .
N2 N 0.4853(5) 0.3011(4) 0.6852(3) 0.0316(12) Uani 1 1 d .
C9 C 0.3208(6) 0.0002(4) 0.4931(4) 0.0331(14) Uani 1 1 d .
C23 C 0.4210(6) 0.3625(5) 0.6565(3) 0.0339(14) Uani 1 1 d .
C2 C 0.5236(6) 0.0632(4) 0.6867(4) 0.0333(14) Uani 1 1 d .
C13 C 0.4013(5) 0.1539(4) 0.5834(4) 0.0306(13) Uani 1 1 d .
C17 C 0.6825(6) 0.2025(5) 0.8302(4) 0.0339(14) Uani 1 1 d .
C20 C 0.8193(7) 0.1605(5) 0.9480(4) 0.0442(18) Uani 1 1 d .
H20A H 0.8664 0.1457 0.9881 0.053 Uiso 1 1 calc R
C11 C 0.2712(6) 0.1347(5) 0.4604(4) 0.0355(15) Uani 1 1 d .
H11A H 0.2307 0.1616 0.4257 0.043 Uiso 1 1 calc R
C15 C 0.4518(6) 0.0124(4) 0.6152(4) 0.0341(14) Uani 1 1 d .
C5 C 0.4927(6) -0.1303(5) 0.6434(4) 0.0387(16) Uani 1 1 d .
H5A H 0.4831 -0.1960 0.6284 0.046 Uiso 1 1 calc R
C10 C 0.2616(6) 0.0395(4) 0.4429(4) 0.0381(16) Uani 1 1 d .
H10A H 0.2139 0.0009 0.3960 0.046 Uiso 1 1 calc R
C1 C 0.5419(6) 0.1675(4) 0.7093(4) 0.0324(14) Uani 1 1 d .
C16 C 0.3915(5) 0.0551(4) 0.5640(4) 0.0310(13) Uani 1 1 d .
C12 C 0.3417(6) 0.1916(5) 0.5304(4) 0.0355(15) Uani 1 1 d .
H12A H 0.3490 0.2570 0.5419 0.043 Uiso 1 1 calc R
C24 C 0.4657(7) 0.4113(5) 0.6115(4) 0.0417(17) Uani 1 1 d .
C30 C 0.8445(7) 0.1906(6) 0.7533(4) 0.0489(19) Uani 1 1 d .
H30A H 0.7850 0.2063 0.7177 0.073 Uiso 1 1 calc R
H30B H 0.8647 0.1301 0.7282 0.073 Uiso 1 1 calc R
H30C H 0.9153 0.2378 0.7681 0.073 Uiso 1 1 calc R
C14 C 0.4735(6) 0.2122(5) 0.6570(4) 0.0339(14) Uani 1 1 d .
C3 C 0.5743(6) 0.0173(5) 0.7356(4) 0.0424(17) Uani 1 1 d .
H3A H 0.6201 0.0520 0.7844 0.051 Uiso 1 1 calc R
C22 C 0.7958(7) 0.1868(4) 0.8242(4) 0.0389(16) Uani 1 1 d .
C6 C 0.4387(6) -0.0864(4) 0.5925(4) 0.0348(14) Uani 1 1 d .
C21 C 0.8638(7) 0.1655(5) 0.8836(4) 0.0462(19) Uani 1 1 d .
H21A H 0.9418 0.1542 0.8798 0.055 Uiso 1 1 calc R
C19 C 0.7070(8) 0.1770(5) 0.9535(5) 0.050(2) Uani 1 1 d .
H19A H 0.6780 0.1739 0.9983 0.060 Uiso 1 1 calc R
C18 C 0.6320(7) 0.1985(5) 0.8951(4) 0.0428(17) Uani 1 1 d .
C31 C 0.5775(7) 0.3932(5) 0.5801(4) 0.0476(19) Uani 1 1 d .
H31A H 0.6132 0.3480 0.6009 0.071 Uiso 1 1 calc R
H31B H 0.6334 0.4512 0.5951 0.071 Uiso 1 1 calc R
H31C H 0.5581 0.3687 0.5239 0.071 Uiso 1 1 calc R
C7 C 0.3682(7) -0.1395(5) 0.5202(4) 0.0404(16) Uani 1 1 d .
H7A H 0.3611 -0.2051 0.5054 0.048 Uiso 1 1 calc R
C28 C 0.3101(7) 0.3719(5) 0.6793(4) 0.0430(17) Uani 1 1 d .
C29 C 0.5049(8) 0.2063(7) 0.9004(6) 0.065(3) Uani 1 1 d .
H29A H 0.4664 0.2207 0.8552 0.098 Uiso 1 1 calc R
H29B H 0.5015 0.2557 0.9469 0.098 Uiso 1 1 calc R
H29C H 0.4641 0.1474 0.9025 0.098 Uiso 1 1 calc R
C4 C 0.5578(7) -0.0808(5) 0.7130(5) 0.0428(17) Uani 1 1 d .
H4A H 0.5923 -0.1118 0.7465 0.051 Uiso 1 1 calc R
C32 C 0.2578(7) 0.3151(7) 0.7242(5) 0.059(2) Uani 1 1 d .
H32A H 0.1815 0.3326 0.7337 0.089 Uiso 1 1 calc R
H32B H 0.3111 0.3262 0.7733 0.089 Uiso 1 1 calc R
H32C H 0.2467 0.2493 0.6950 0.089 Uiso 1 1 calc R
C25 C 0.4000(9) 0.4739(5) 0.5899(4) 0.056(2) Uani 1 1 d .
H25A H 0.4303 0.5097 0.5603 0.067 Uiso 1 1 calc R
C8 C 0.3120(6) -0.1000(4) 0.4725(4) 0.0360(15) Uani 1 1 d .
H8A H 0.2658 -0.1377 0.4248 0.043 Uiso 1 1 calc R
C77 C 0.3739(9) 0.0832(6) 0.0617(5) 0.059(2) Uani 1 1 d .
H77A H 0.3542 0.0236 0.0247 0.070 Uiso 1 1 calc R
C27 C 0.2473(9) 0.4341(6) 0.6541(5) 0.063(3) Uani 1 1 d .
H27A H 0.1722 0.4415 0.6674 0.075 Uiso 1 1 calc R
C26 C 0.2917(9) 0.4850(6) 0.6107(5) 0.066(3) Uani 1 1 d .
H26A H 0.2479 0.5277 0.5950 0.080 Uiso 1 1 calc R

loop_
_atom_site_aniso_label
_atom_site_aniso_U_11
_atom_site_aniso_U_22
_atom_site_aniso_U_33
_atom_site_aniso_U_23
_atom_site_aniso_U_13
_atom_site_aniso_U_12
Br3 0.0535(5) 0.0426(4) 0.0413(4) 0.0138(3) -0.0015(3) 0.0051(3)
Br4 0.0463(4) 0.0466(4) 0.0521(5) 0.0206(3) 0.0029(3) 0.0072(3)
Ni2 0.0330(5) 0.0455(5) 0.0301(4) 0.0168(4) 0.0076(3) 0.0133(4)
N4 0.025(3) 0.034(3) 0.026(3) 0.003(2) 0.008(2) 0.004(2)
N3 0.021(2) 0.040(3) 0.024(2) 0.009(2) 0.0103(19) 0.004(2)
C46 0.035(4) 0.045(4) 0.034(3) 0.018(3) 0.011(3) 0.017(3)
C47 0.032(3) 0.054(4) 0.036(4) 0.025(3) 0.016(3) 0.020(3)
C48 0.026(3) 0.040(3) 0.035(3) 0.020(3) 0.015(3) 0.012(3)
C49 0.042(4) 0.036(3) 0.032(3) 0.013(3) 0.010(3) 0.003(3)
C50 0.044(4) 0.031(3) 0.035(3) 0.015(3) 0.009(3) 0.008(3)
C51 0.043(4) 0.033(3) 0.029(3) 0.003(3) 0.009(3) 0.002(3)
C52 0.030(3) 0.035(3) 0.034(3) 0.012(3) 0.006(3) 0.006(3)
C53 0.032(3) 0.030(3) 0.030(3) 0.005(3) 0.008(3) 0.006(3)
C54 0.036(3) 0.025(3) 0.027(3) 0.001(2) 0.003(2) -0.003(3)
C55 0.036(4) 0.025(3) 0.028(3) 0.005(2) 0.004(3) 0.005(3)
C56 0.025(3) 0.038(3) 0.031(3) 0.012(3) 0.002(2) 0.010(3)
C57 0.035(4) 0.043(4) 0.044(4) 0.020(3) 0.016(3) 0.008(3)
C58 0.033(3) 0.037(3) 0.031(3) 0.011(3) 0.008(3) 0.006(3)
C59 0.047(4) 0.056(4) 0.043(4) 0.026(3) 0.027(3) 0.022(4)
C60 0.038(4) 0.040(4) 0.034(4) 0.016(3) -0.002(3) 0.010(3)
C61 0.027(3) 0.043(4) 0.040(4) 0.018(3) 0.012(3) 0.007(3)
C62 0.033(4) 0.051(4) 0.031(3) 0.015(3) 0.016(3) 0.012(3)
C63 0.037(4) 0.047(4) 0.053(4) 0.027(3) 0.024(3) 0.022(3)
C64 0.031(4) 0.080(6) 0.060(5) 0.033(5) 0.021(3) 0.024(4)
C65 0.026(3) 0.056(4) 0.041(4) 0.026(3) 0.007(3) 0.005(3)
C66 0.034(4) 0.027(3) 0.037(3) 0.005(3) 0.012(3) 0.000(3)
C67 0.039(4) 0.047(4) 0.061(5) 0.013(4) 0.009(4) 0.009(3)
C68 0.042(4) 0.048(4) 0.033(3) 0.017(3) 0.014(3) 0.020(3)
C69 0.074(6) 0.047(4) 0.048(5) 0.006(4) 0.011(4) 0.020(4)
C70 0.032(4) 0.041(4) 0.046(4) 0.019(3) 0.000(3) 0.008(3)
C71 0.054(5) 0.071(5) 0.052(5) 0.033(4) 0.039(4) 0.028(4)
C72 0.023(4) 0.058(5) 0.076(6) 0.034(4) 0.016(3) 0.006(3)
C73 0.069(6) 0.064(6) 0.095(7) 0.044(5) 0.051(6) 0.042(5)
C74 0.054(5) 0.067(5) 0.049(5) 0.028(4) 0.026(4) 0.021(4)
C75 0.038(4) 0.059(5) 0.054(5) 0.017(4) 0.009(3) -0.006(4)
C76 0.055(5) 0.051(5) 0.043(4) 0.006(4) 0.013(4) 0.007(4)
Br1 0.0415(4) 0.0565(5) 0.0427(4) 0.0145(3) 0.0104(3) 0.0079(3)
Br2 0.0387(4) 0.0541(4) 0.0430(4) 0.0214(3) 0.0034(3) 0.0005(3)
Ni1 0.0367(5) 0.0364(5) 0.0345(5) 0.0137(4) -0.0008(4) 0.0030(4)
N1 0.042(3) 0.041(3) 0.031(3) 0.015(2) 0.001(2) 0.006(3)
N2 0.028(3) 0.036(3) 0.031(3) 0.012(2) 0.003(2) 0.001(2)
C9 0.034(3) 0.035(3) 0.030(3) 0.008(3) 0.011(3) 0.004(3)
C23 0.038(4) 0.042(4) 0.023(3) 0.010(3) 0.006(3) 0.014(3)
C2 0.030(3) 0.033(3) 0.038(4) 0.015(3) 0.004(3) 0.004(3)
C13 0.025(3) 0.029(3) 0.039(3) 0.012(3) 0.004(2) 0.006(2)
C17 0.026(3) 0.039(4) 0.041(4) 0.021(3) 0.002(3) 0.006(3)
C20 0.058(5) 0.044(4) 0.034(4) 0.021(3) -0.003(3) 0.015(4)
C11 0.035(4) 0.043(4) 0.028(3) 0.012(3) 0.005(3) 0.004(3)
C15 0.027(3) 0.033(3) 0.045(4) 0.014(3) 0.014(3) 0.003(3)
C5 0.031(4) 0.033(3) 0.060(5) 0.022(3) 0.014(3) 0.011(3)
C10 0.046(4) 0.033(3) 0.031(3) 0.010(3) 0.001(3) -0.004(3)
C1 0.027(3) 0.036(3) 0.038(4) 0.014(3) 0.011(3) 0.009(3)
C16 0.024(3) 0.036(3) 0.031(3) 0.008(3) 0.008(2) 0.001(3)
C12 0.033(4) 0.040(4) 0.033(3) 0.014(3) 0.000(3) 0.004(3)
C24 0.060(5) 0.030(3) 0.031(3) 0.009(3) -0.001(3) 0.005(3)
C30 0.049(5) 0.051(4) 0.043(4) 0.014(4) 0.002(3) 0.004(4)
C14 0.024(3) 0.037(3) 0.041(4) 0.018(3) -0.001(3) 0.001(3)
C3 0.042(4) 0.034(4) 0.048(4) 0.016(3) -0.005(3) 0.000(3)
C22 0.052(4) 0.024(3) 0.035(4) 0.005(3) -0.004(3) 0.008(3)
C6 0.036(4) 0.030(3) 0.045(4) 0.016(3) 0.017(3) 0.011(3)
C21 0.045(4) 0.038(4) 0.049(4) 0.013(3) -0.010(3) 0.006(3)
C19 0.062(5) 0.052(4) 0.046(4) 0.026(4) 0.009(4) 0.021(4)
C18 0.051(5) 0.044(4) 0.043(4) 0.023(3) 0.015(3) 0.011(3)
C31 0.055(5) 0.045(4) 0.049(4) 0.025(4) 0.010(4) 0.006(4)
C7 0.051(4) 0.030(3) 0.038(4) 0.004(3) 0.015(3) 0.003(3)
C28 0.039(4) 0.059(5) 0.028(3) 0.005(3) 0.003(3) 0.020(3)
C29 0.054(5) 0.090(7) 0.083(7) 0.059(6) 0.032(5) 0.033(5)
C4 0.038(4) 0.038(4) 0.057(5) 0.016(3) 0.012(3) 0.013(3)
C32 0.034(4) 0.092(7) 0.045(5) 0.017(4) 0.007(3) -0.003(4)
C25 0.084(7) 0.033(4) 0.041(4) 0.015(3) -0.014(4) -0.003(4)
C8 0.044(4) 0.034(3) 0.028(3) 0.006(3) 0.010(3) 0.001(3)
C77 0.080(7) 0.051(5) 0.060(5) 0.017(4) 0.045(5) 0.033(5)
C27 0.065(6) 0.060(5) 0.049(5) -0.005(4) -0.005(4) 0.029(5)
C26 0.068(6) 0.056(5) 0.065(6) 0.008(4) -0.020(5) 0.034(5)

loop_
_atom_type_symbol
_atom_type_description
_atom_type_scat_dispersion_real
_atom_type_scat_dispersion_imag
_atom_type_scat_source
C C 0.0033 0.0016 'International Tables Vol C Tables 4.2.6.8 and 6.1.1.4'
H H 0.0000 0.0000 'International Tables Vol C Tables 4.2.6.8 and 6.1.1.4'
Br Br -0.2901 2.4595 'International Tables Vol C Tables 4.2.6.8 and 6.1.1.4'
N N 0.0061 0.0033 'International Tables Vol C Tables 4.2.6.8 and 6.1.1.4'
Ni Ni 0.3393 1.1124 'International Tables Vol C Tables 4.2.6.8 and 6.1.1.4'

loop_
_geom_angle_atom_site_label_1
_geom_angle_atom_site_label_2
_geom_angle_atom_site_label_3
_geom_angle
N4 Ni2 N3 80.4(2)
N4 Ni2 Br3 117.63(15)
N3 Ni2 Br3 117.80(15)
N4 Ni2 Br4 108.60(15)
N3 Ni2 Br4 106.79(16)
Br3 Ni2 Br4 119.05(5)
C55 N4 C48 126.9(5)
C55 N4 Ni2 116.3(4)
C48 N4 Ni2 116.4(4)
C53 N3 C47 127.5(5)
C53 N3 Ni2 115.8(4)
C47 N3 Ni2 116.3(4)
C58 C46 C63 121.3(6)
C58 C46 H46A 119.3
C63 C46 H46A 119.3
C68 C47 C65 122.2(6)
C68 C47 N3 118.3(6)
C65 C47 N3 119.1(6)
C62 C48 C57 124.0(6)
C62 C48 N4 119.3(6)
C57 C48 N4 116.5(6)
C59 C49 C51 121.8(6)
C59 C49 H49A 119.1
C51 C49 H49A 119.1
C60 C50 C51 121.3(6)
C60 C50 H50A 119.3
C51 C50 H50A 119.3
C49 C51 C54 118.3(6)
C49 C51 C50 121.9(6)
C54 C51 C50 119.6(6)
C70 C52 C60 121.2(6)
C70 C52 C56 119.8(6)
C60 C52 C56 118.9(6)
N3 C53 C58 127.2(6)
N3 C53 C55 113.4(5)
C58 C53 C55 118.8(6)
C66 C54 C56 122.4(6)
C66 C54 C51 119.7(6)
C56 C54 C51 117.7(6)
N4 C55 C66 127.4(6)
N4 C55 C53 113.7(5)
C66 C55 C53 118.7(6)
C58 C56 C52 118.0(6)
C58 C56 C54 121.5(6)
C52 C56 C54 120.5(6)
C48 C57 C77 116.4(7)
C48 C57 C76 123.4(6)
C77 C57 C76 120.2(7)
C46 C58 C56 120.2(6)
C46 C58 C53 121.5(6)
C56 C58 C53 118.3(6)
C49 C59 C61 120.4(7)
C49 C59 H59A 119.8
C61 C59 H59A 119.8
C50 C60 C52 121.8(6)
C50 C60 H60A 119.1
C52 C60 H60A 119.1
C59 C61 C66 120.5(6)
C59 C61 H61A 119.8
C66 C61 H61A 119.8
C48 C62 C64 116.6(7)
C48 C62 C75 122.0(6)
C64 C62 C75 121.3(7)
C70 C63 C46 118.0(6)
C70 C63 H63A 121.0
C46 C63 H63A 121.0
C73 C64 C62 121.2(8)
C73 C64 H64A 119.4
C62 C64 H64A 119.4
C72 C65 C47 118.2(7)
C72 C65 C67 119.6(7)
C47 C65 C67 122.1(6)
C54 C66 C61 119.2(6)
C54 C66 C55 118.5(6)
C61 C66 C55 122.3(6)
C65 C67 H67A 109.5
C65 C67 H67B 109.5
H67A C67 H67B 109.5
C65 C67 H67C 109.5
H67A C67 H67C 109.5
H67B C67 H67C 109.5
C74 C68 C47 117.5(7)
C74 C68 C69 120.3(7)
C47 C68 C69 121.9(7)
C68 C69 H69A 109.5
C68 C69 H69B 109.5
H69A C69 H69B 109.5
C68 C69 H69C 109.5
H69A C69 H69C 109.5
H69B C69 H69C 109.5
C63 C70 C52 122.4(6)
C63 C70 H70A 118.8
C52 C70 H70A 118.8
C74 C71 C72 120.8(7)
C74 C71 H71A 119.6
C72 C71 H71A 119.6
C65 C72 C71 120.3(7)
C65 C72 H72A 119.9
C71 C72 H72A 119.9
C64 C73 C77 121.8(8)
C64 C73 H73A 119.1
C77 C73 H73A 119.1
C71 C74 C68 120.9(8)
C71 C74 H74A 119.5
C68 C74 H74A 119.5
C62 C75 H75A 109.5
C62 C75 H75B 109.5
H75A C75 H75B 109.5
C62 C75 H75C 109.5
H75A C75 H75C 109.5
H75B C75 H75C 109.5
C57 C76 H76A 109.5
C57 C76 H76B 109.5
H76A C76 H76B 109.5
C57 C76 H76C 109.5
H76A C76 H76C 109.5
H76B C76 H76C 109.5
N1 Ni1 N2 79.9(2)
N1 Ni1 Br1 116.38(18)
N2 Ni1 Br1 111.35(17)
N1 Ni1 Br2 113.16(19)
N2 Ni1 Br2 111.89(16)
Br1 Ni1 Br2 118.02(5)
C1 N1 C17 126.0(6)
C1 N1 Ni1 115.6(4)
C17 N1 Ni1 118.4(4)
C14 N2 C23 127.4(5)
C14 N2 Ni1 116.5(4)
C23 N2 Ni1 116.1(4)
C10 C9 C16 121.6(6)
C10 C9 C8 119.5(6)
C16 C9 C8 118.9(6)
C24 C23 C28 122.6(7)
C24 C23 N2 121.8(6)
C28 C23 N2 115.6(6)
C3 C2 C15 120.3(6)
C3 C2 C1 121.0(6)
C15 C2 C1 118.7(6)
C12 C13 C16 118.3(6)
C12 C13 C14 122.2(6)
C16 C13 C14 119.4(5)
C22 C17 C18 122.8(6)
C22 C17 N1 121.2(6)
C18 C17 N1 116.0(6)
C19 C20 C21 119.6(7)
C19 C20 H20A 120.2
C21 C20 H20A 120.2
C10 C11 C12 119.4(6)
C10 C11 H11A 120.3
C12 C11 H11A 120.3
C2 C15 C6 118.5(6)
C2 C15 C16 123.2(6)
C6 C15 C16 118.3(6)
C4 C5 C6 121.5(6)
C4 C5 H5A 119.2
C6 C5 H5A 119.3
C9 C10 C11 120.4(6)
C9 C10 H10A 119.8
C11 C10 H10A 119.8
N1 C1 C2 127.8(6)
N1 C1 C14 114.4(6)
C2 C1 C14 117.8(6)
C9 C16 C13 118.6(6)
C9 C16 C15 120.5(6)
C13 C16 C15 121.0(6)
C13 C12 C11 121.6(6)
C13 C12 H12A 119.2
C11 C12 H12A 119.2
C23 C24 C25 117.9(8)
C23 C24 C31 122.2(6)
C25 C24 C31 119.7(7)
C22 C30 H30A 109.5
C22 C30 H30B 109.5
H30A C30 H30B 109.5
C22 C30 H30C 109.5
H30A C30 H30C 109.5
H30B C30 H30C 109.5
N2 C14 C13 127.3(6)
N2 C14 C1 113.1(5)
C13 C14 C1 119.6(6)
C2 C3 C4 120.3(6)
C2 C3 H3A 119.8
C4 C3 H3A 119.8
C17 C22 C21 118.9(7)
C17 C22 C30 120.6(6)
C21 C22 C30 120.5(7)
C5 C6 C7 120.8(6)
C5 C6 C15 119.4(6)
C7 C6 C15 119.7(6)
C20 C21 C22 120.9(8)
C20 C21 H21A 119.6
C22 C21 H21A 119.6
C20 C19 C18 122.8(8)
C20 C19 H19A 118.6
C18 C19 H19A 118.6
C19 C18 C17 115.0(7)
C19 C18 C29 120.6(7)
C17 C18 C29 124.1(7)
C24 C31 H31A 109.5
C24 C31 H31B 109.5
H31A C31 H31B 109.5
C24 C31 H31C 109.5
H31A C31 H31C 109.5
H31B C31 H31C 109.5
C8 C7 C6 122.1(6)
C8 C7 H7A 118.9
C6 C7 H7A 118.9
C27 C28 C23 116.7(8)
C27 C28 C32 120.3(8)
C23 C28 C32 122.9(7)
C18 C29 H29A 109.5
C18 C29 H29B 109.5
H29A C29 H29B 109.5
C18 C29 H29C 109.5
H29A C29 H29C 109.5
H29B C29 H29C 109.5
C5 C4 C3 119.9(7)
C5 C4 H4A 120.1
C3 C4 H4A 120.1
C28 C32 H32A 109.5
C28 C32 H32B 109.5
H32A C32 H32B 109.5
C28 C32 H32C 109.5
H32A C32 H32C 109.5
H32B C32 H32C 109.5
C26 C25 C24 121.4(8)
C26 C25 H25A 119.3
C24 C25 H25A 119.3
C7 C8 C9 120.6(6)
C7 C8 H8A 119.7
C9 C8 H8A 119.7
C73 C77 C57 120.0(8)
C73 C77 H77A 120.0
C57 C77 H77A 120.0
C26 C27 C28 121.6(9)
C26 C27 H27A 119.2
C28 C27 H27A 119.2
C27 C26 C25 119.9(8)
C27 C26 H26A 120.1
C25 C26 H26A 120.1

loop_
_geom_bond_atom_site_label_1
_geom_bond_atom_site_label_2
_geom_bond_distance
Br3 Ni2 2.3401(15)
Br4 Ni2 2.3565(13)
Ni2 N4 1.986(5)
Ni2 N3 1.995(5)
N4 C55 1.293(8)
N4 C48 1.454(8)
N3 C53 1.304(8)
N3 C47 1.429(8)
C46 C58 1.395(9)
C46 C63 1.421(9)
C46 H46A 0.9500
C47 C68 1.409(10)
C47 C65 1.418(10)
C48 C62 1.400(9)
C48 C57 1.402(9)
C49 C59 1.379(10)
C49 C51 1.397(10)
C49 H49A 0.9500
C50 C60 1.335(10)
C50 C51 1.445(9)
C50 H50A 0.9500
C51 C54 1.443(9)
C52 C70 1.394(10)
C52 C60 1.425(9)
C52 C56 1.435(8)
C53 C58 1.470(9)
C53 C55 1.530(9)
C54 C66 1.410(9)
C54 C56 1.439(9)
C55 C66 1.453(9)
C56 C58 1.425(9)
C57 C77 1.429(10)
C57 C76 1.513(10)
C59 C61 1.387(9)
C59 H59A 0.9500
C60 H60A 0.9500
C61 C66 1.420(9)
C61 H61A 0.9500
C62 C64 1.406(10)
C62 C75 1.499(10)
C63 C70 1.387(10)
C63 H63A 0.9500
C64 C73 1.369(13)
C64 H64A 0.9500
C65 C72 1.387(10)
C65 C67 1.516(10)
C67 H67A 0.9800
C67 H67B 0.9800
C67 H67C 0.9800
C68 C74 1.393(10)
C68 C69 1.487(11)
C69 H69A 0.9800
C69 H69B 0.9800
C69 H69C 0.9800
C70 H70A 0.9500
C71 C74 1.393(12)
C71 C72 1.393(11)
C71 H71A 0.9500
C72 H72A 0.9500
C73 C77 1.379(13)
C73 H73A 0.9500
C74 H74A 0.9500
C75 H75A 0.9800
C75 H75B 0.9800
C75 H75C 0.9800
C76 H76A 0.9800
C76 H76B 0.9800
C76 H76C 0.9800
Br1 Ni1 2.3541(14)
Br2 Ni1 2.3648(13)
Ni1 N1 1.994(6)
Ni1 N2 1.998(5)
N1 C1 1.303(8)
N1 C17 1.444(8)
N2 C14 1.291(8)
N2 C23 1.426(8)
C9 C10 1.382(9)
C9 C16 1.415(8)
C9 C8 1.455(9)
C23 C24 1.380(10)
C23 C28 1.422(10)
C2 C3 1.395(9)
C2 C15 1.411(9)
C2 C1 1.507(9)
C13 C12 1.404(8)
C13 C16 1.434(9)
C13 C14 1.469(9)
C17 C22 1.378(10)
C17 C18 1.422(10)
C20 C19 1.368(11)
C20 C21 1.382(11)
C20 H20A 0.9500
C11 C10 1.383(9)
C11 C12 1.411(9)
C11 H11A 0.9500
C15 C6 1.429(9)
C15 C16 1.436(9)
C5 C4 1.354(10)
C5 C6 1.412(9)
C5 H5A 0.9500
C10 H10A 0.9500
C1 C14 1.516(9)
C12 H12A 0.9500
C24 C25 1.391(10)
C24 C31 1.521(11)
C30 C22 1.513(10)
C30 H30A 0.9800
C30 H30B 0.9800
C30 H30C 0.9800
C3 C4 1.418(10)
C3 H3A 0.9500
C22 C21 1.391(9)
C6 C7 1.426(9)
C21 H21A 0.9500
C19 C18 1.419(10)
C19 H19A 0.9500
C18 C29 1.509(11)
C31 H31A 0.9800
C31 H31B 0.9800
C31 H31C 0.9800
C7 C8 1.333(10)
C7 H7A 0.9500
C28 C27 1.396(11)
C28 C32 1.497(11)
C29 H29A 0.9800
C29 H29B 0.9800
C29 H29C 0.9800
C4 H4A 0.9500
C32 H32A 0.9800
C32 H32B 0.9800
C32 H32C 0.9800
C25 C26 1.383(13)
C25 H25A 0.9500
C8 H8A 0.9500
C77 H77A 0.9500
C27 C26 1.376(14)
C27 H27A 0.9500
C26 H26A 0.9500

loop_
_platon_squeeze_void_nr
_platon_squeeze_void_average_x
_platon_squeeze_void_average_y
_platon_squeeze_void_average_z
_platon_squeeze_void_volume
_platon_squeeze_void_count_electrons
1 0.000 0.000 0.500 505.5 140.7
